data_4500563
loop_
_publ_author_name
'Carri\'on, M. Carmen'
'Ortiz, Isabel M.'
'Jal\'on, F\'elix A.'
'Manzano, Blanca R.'
'Rodr\'iguez, Ana M.'
'Elguero, Jos\'e'

_publ_section_title
;
 Ag(I) and Cu(I) [2 \\times 2] Chiral Grids Containing Pyrimidine Ligands
 with Camphor Moieties. Arene Encapsulation
;
_journal_issue 5
_journal_name_full 'Crystal Growth &amp; Design'
_journal_page_first 1766
_journal_paper_doi 10.1021/cg101709q
_journal_volume 11
_journal_year 2011
_chemical_absolute_configuration rmad
_chemical_formula_moiety 'C104 H128 Ag4 N24, 2(C7 H7), 4(B F4)'
_chemical_formula_sum 'C118 H142 Ag4 B4 F16 N24'
_chemical_formula_weight 2675.28
_chemical_name_systematic
;
 ?
;
_space_group_IT_number 98
_symmetry_cell_setting tetragonal
_symmetry_space_group_name_Hall 'I 4bw 2bw'
_symmetry_space_group_name_H-M 'I 41 2 2'
_atom_sites_solution_hydrogens geom
_atom_sites_solution_primary direct
_atom_sites_solution_secondary difmap
_audit_creation_method SHELXL-97
_cell_angle_alpha 90.00
_cell_angle_beta 90.00
_cell_angle_gamma 90.00
_cell_formula_units_Z 4
_cell_length_a 29.1306(10)
_cell_length_b 29.1306(10)
_cell_length_c 18.2305(13)
_cell_measurement_temperature 180(2)
_cell_volume 15470.3(13)
_computing_structure_refinement 'SHELXL-97 (Sheldrick, 1997)'
_diffrn_ambient_temperature 180(2)
_diffrn_measured_fraction_theta_full 0.984
_diffrn_measured_fraction_theta_max 0.984
_diffrn_measurement_device_type 'CCD area detector'
_diffrn_measurement_method 'omega and phi scans'
_diffrn_radiation_monochromator graphite
_diffrn_radiation_source 'fine-focus sealed tube'
_diffrn_radiation_type MoK\a
_diffrn_radiation_wavelength 0.71073
_diffrn_reflns_av_R_equivalents 0.1223
_diffrn_reflns_av_sigmaI/netI 0.1057
_diffrn_reflns_limit_h_max 33
_diffrn_reflns_limit_h_min -36
_diffrn_reflns_limit_k_max 36
_diffrn_reflns_limit_k_min -35
_diffrn_reflns_limit_l_max 22
_diffrn_reflns_limit_l_min -22
_diffrn_reflns_number 61912
_diffrn_reflns_theta_full 26.43
_diffrn_reflns_theta_max 26.43
_diffrn_reflns_theta_min 1.92
_exptl_absorpt_coefficient_mu 0.564
_exptl_absorpt_correction_T_max 0.8358
_exptl_absorpt_correction_T_min 0.7468
_exptl_absorpt_correction_type multi-scan
_exptl_absorpt_process_details SADABS
_exptl_crystal_colour orange
_exptl_crystal_density_diffrn 1.149
_exptl_crystal_density_method 'not measured'
_exptl_crystal_description block
_exptl_crystal_F_000 5480
_exptl_crystal_size_max 0.55
_exptl_crystal_size_mid 0.42
_exptl_crystal_size_min 0.33
_refine_diff_density_max 0.478
_refine_diff_density_min -0.631
_refine_diff_density_rms 0.073
_refine_ls_abs_structure_details 'Flack H D (1983), Acta Cryst. A39, 876-881'
_refine_ls_abs_structure_Flack 0.05(5)
_refine_ls_extinction_method none
_refine_ls_goodness_of_fit_ref 0.896
_refine_ls_hydrogen_treatment constr
_refine_ls_matrix_type full
_refine_ls_number_parameters 380
_refine_ls_number_reflns 7837
_refine_ls_number_restraints 73
_refine_ls_restrained_S_all 0.908
_refine_ls_R_factor_all 0.1130
_refine_ls_R_factor_gt 0.0641
_refine_ls_shift/su_max 0.027
_refine_ls_shift/su_mean 0.003
_refine_ls_structure_factor_coef Fsqd
_refine_ls_weighting_details 'calc w=1/[\s^2^(Fo^2^)+(0.0835P)^2^+0.0000P] where P=(Fo^2^+2Fc^2^)/3'
_refine_ls_weighting_scheme calc
_refine_ls_wR_factor_gt 0.1508
_refine_ls_wR_factor_ref 0.1704
_reflns_number_gt 4195
_reflns_number_total 7837
_reflns_threshold_expression >2sigma(I)
_cod_data_source_file cg101709q_si_001.cif
_cod_data_source_block 5
_cod_original_cell_volume 15470.3(17)
_cod_original_sg_symbol_H-M I4122
_cod_database_code 4500563

loop_
_symmetry_equiv_pos_as_xyz
'x, y, z'
'-x, -y, z'
'x, -y+1/2, -z+1/4'
'-x, y+1/2, -z+1/4'
'-y, -x, -z'
'y, x, -z'
'y, -x+1/2, z+1/4'
'-y, x+1/2, z+1/4'
'x+1/2, y+1/2, z+1/2'
'-x+1/2, -y+1/2, z+1/2'
'x+1/2, -y+1, -z+3/4'
'-x+1/2, y+1, -z+3/4'
'-y+1/2, -x+1/2, -z+1/2'
'y+1/2, x+1/2, -z+1/2'
'y+1/2, -x+1, z+3/4'
'-y+1/2, x+1, z+3/4'

loop_
_atom_site_label
_atom_site_type_symbol
_atom_site_fract_x
_atom_site_fract_y
_atom_site_fract_z
_atom_site_U_iso_or_equiv
_atom_site_adp_type
_atom_site_occupancy
_atom_site_symmetry_multiplicity
_atom_site_calc_flag
_atom_site_refinement_flags
_atom_site_disorder_assembly
_atom_site_disorder_group
Ag1 Ag 0.389830(18) 0.389830(18) 0.5000 0.0542(2) Uani 1 2 d S . .
Ag2 Ag 0.384701(18) 0.615299(18) 0.5000 0.0488(2) Uani 1 2 d S . .
N1 N 0.3758(2) 0.3790(2) 0.3807(3) 0.0533(15) Uani 1 1 d . . .
N2 N 0.3671(2) 0.41975(18) 0.3384(3) 0.0448(14) Uani 1 1 d . . .
N3 N 0.3730(2) 0.4629(2) 0.4464(3) 0.0527(16) Uani 1 1 d . . .
C15 C 0.3638(2) 0.5010(3) 0.3335(3) 0.0408(14) Uani 1 1 d . . .
H15 H 0.3598 0.5009 0.2818 0.049 Uiso 1 1 calc R . .
N4 N 0.3715(2) 0.54306(18) 0.4465(3) 0.0457(15) Uani 1 1 d . . .
N5 N 0.36830(18) 0.62451(18) 0.3820(3) 0.0385(13) Uani 1 1 d . . .
N6 N 0.36191(19) 0.58499(18) 0.3404(3) 0.0421(14) Uani 1 1 d . . .
C1 C 0.3641(3) 0.4090(2) 0.2630(5) 0.073(3) Uani 1 1 d . . .
H1 H 0.3600 0.4291 0.2224 0.087 Uiso 1 1 calc R . .
C2 C 0.3686(3) 0.3622(2) 0.2637(3) 0.0500(18) Uani 1 1 d . . .
C3 C 0.3752(2) 0.3476(2) 0.3325(4) 0.0457(18) Uani 1 1 d . . .
C4 C 0.3843(3) 0.2973(2) 0.3317(4) 0.057(2) Uani 1 1 d . . .
C5 C 0.4315(4) 0.2942(3) 0.2973(8) 0.114(4) Uani 1 1 d . . .
H5A H 0.4436 0.2625 0.3005 0.137 Uiso 1 1 calc R . .
H5B H 0.4532 0.3153 0.3220 0.137 Uiso 1 1 calc R . .
C6 C 0.4238(5) 0.3091(4) 0.2127(7) 0.111(4) Uani 1 1 d . . .
H6A H 0.4431 0.3357 0.1991 0.133 Uiso 1 1 calc R . .
H6B H 0.4299 0.2833 0.1786 0.133 Uiso 1 1 calc R . .
C7 C 0.3759(5) 0.3209(3) 0.2144(5) 0.102(4) Uani 1 1 d . . .
H7 H 0.3621 0.3247 0.1645 0.123 Uiso 1 1 calc R . .
C8 C 0.3489(4) 0.2829(2) 0.2653(6) 0.089(3) Uani 1 1 d . . .
C9 C 0.3019(3) 0.2896(3) 0.2811(6) 0.103(4) Uani 1 1 d . . .
H9A H 0.2925 0.2687 0.3204 0.154 Uiso 1 1 calc R . .
H9B H 0.2836 0.2835 0.2370 0.154 Uiso 1 1 calc R . .
H9C H 0.2970 0.3214 0.2968 0.154 Uiso 1 1 calc R . .
C10 C 0.3604(4) 0.2344(2) 0.2396(6) 0.110(4) Uani 1 1 d . . .
H10A H 0.3496 0.2121 0.2761 0.165 Uiso 1 1 calc R . .
H10B H 0.3937 0.2314 0.2337 0.165 Uiso 1 1 calc R . .
H10C H 0.3452 0.2284 0.1926 0.165 Uiso 1 1 calc R . .
C11 C 0.3767(3) 0.2722(2) 0.4054(5) 0.078(3) Uani 1 1 d . . .
H11A H 0.3826 0.2394 0.3990 0.117 Uiso 1 1 calc R . .
H11B H 0.3449 0.2768 0.4216 0.117 Uiso 1 1 calc R . .
H11C H 0.3977 0.2847 0.4423 0.117 Uiso 1 1 calc R . .
C12 C 0.3685(2) 0.4630(3) 0.3710(4) 0.0421(19) Uani 1 1 d . . .
C13 C 0.3740(3) 0.5023(2) 0.4783(3) 0.0556(17) Uani 1 1 d . . .
H13 H 0.3770 0.5021 0.5302 0.067 Uiso 1 1 calc R . .
C14 C 0.3651(2) 0.5429(2) 0.3748(3) 0.0377(17) Uani 1 1 d . . .
C16 C 0.3520(3) 0.5963(2) 0.2667(3) 0.054(2) Uani 1 1 d . . .
H16 H 0.3459 0.5758 0.2274 0.065 Uiso 1 1 calc R . .
C17 C 0.3531(2) 0.6417(2) 0.2641(4) 0.0445(16) Uani 1 1 d . . .
C18 C 0.3627(2) 0.6575(2) 0.3345(4) 0.0407(17) Uani 1 1 d . . .
C19 C 0.3646(2) 0.7109(2) 0.3354(4) 0.0466(18) Uani 1 1 d . . .
C20 C 0.3153(3) 0.7241(3) 0.3256(4) 0.060(2) Uani 1 1 d . . .
H20A H 0.3115 0.7578 0.3293 0.072 Uiso 1 1 calc R . .
H20B H 0.2959 0.7092 0.3632 0.072 Uiso 1 1 calc R . .
C21 C 0.3023(3) 0.7070(3) 0.2477(5) 0.080(3) Uani 1 1 d . . .
H21A H 0.2917 0.7328 0.2167 0.096 Uiso 1 1 calc R . .
H21B H 0.2777 0.6836 0.2502 0.096 Uiso 1 1 calc R . .
C22 C 0.3480(3) 0.6858(2) 0.2167(4) 0.061(2) Uani 1 1 d . . .
H22 H 0.3507 0.6824 0.1623 0.073 Uiso 1 1 calc R . .
C23 C 0.3841(3) 0.7160(2) 0.2561(4) 0.061(2) Uani 1 1 d . . .
C24 C 0.3813(4) 0.7673(3) 0.2297(5) 0.103(4) Uani 1 1 d . . .
H24A H 0.4007 0.7714 0.1863 0.155 Uiso 1 1 calc R . .
H24B H 0.3920 0.7876 0.2690 0.155 Uiso 1 1 calc R . .
H24C H 0.3494 0.7748 0.2173 0.155 Uiso 1 1 calc R . .
C25 C 0.4331(3) 0.6989(3) 0.2458(5) 0.081(3) Uani 1 1 d . . .
H25A H 0.4384 0.6724 0.2778 0.121 Uiso 1 1 calc R . .
H25B H 0.4547 0.7235 0.2582 0.121 Uiso 1 1 calc R . .
H25C H 0.4376 0.6897 0.1945 0.121 Uiso 1 1 calc R . .
C26 C 0.3918(3) 0.7307(2) 0.3984(4) 0.063(2) Uani 1 1 d . . .
H26A H 0.3929 0.7642 0.3938 0.095 Uiso 1 1 calc R . .
H26B H 0.4230 0.7183 0.3975 0.095 Uiso 1 1 calc R . .
H26C H 0.3770 0.7224 0.4449 0.095 Uiso 1 1 calc R . .
B1 B 0.3303(3) 0.4935(4) 0.1095(5) 0.090(3) Uiso 1 1 d D . .
F1 F 0.3559(4) 0.5111(4) 0.1584(6) 0.096(4) Uiso 0.50 1 d PD A 1
F2 F 0.3333(11) 0.4443(5) 0.1143(16) 0.065(3) Uiso 0.50 1 d PD A 1
F3 F 0.3220(5) 0.5024(6) 0.0383(6) 0.135(5) Uiso 0.50 1 d PD A 1
F4 F 0.2831(4) 0.5011(7) 0.1376(8) 0.132(6) Uiso 0.50 1 d PD A 1
F1A F 0.3732(4) 0.4970(4) 0.1508(6) 0.092(4) Uiso 0.50 1 d PD A 2
F2A F 0.3235(3) 0.4481(3) 0.1080(6) 0.078(3) Uiso 0.50 1 d PD A 2
F3A F 0.3456(6) 0.5108(5) 0.0406(7) 0.125(7) Uiso 0.50 1 d PD A 2
F4A F 0.3016(6) 0.5222(6) 0.1406(10) 0.145(9) Uiso 0.50 1 d PD A 2
C71 C 0.2500 0.4537(5) 0.3750 0.099(4) Uani 1 2 d SDU . .
C72 C 0.2494(3) 0.4783(4) 0.3096(6) 0.109(3) Uani 1 1 d DU C .
H72 H 0.2494 0.4620 0.2644 0.130 Uiso 1 1 calc R . .
C73 C 0.2487(3) 0.5261(4) 0.3084(6) 0.107(3) Uani 1 1 d DU . .
H73 H 0.2474 0.5425 0.2634 0.129 Uiso 1 1 calc R C .
C74 C 0.2500 0.5491(6) 0.3750 0.111(4) Uani 1 2 d SDU . .
C75 C 0.2500 0.5941(10) 0.3750 0.083(6) Uani 0.50 2 d SPDU B 1
H75A H 0.2497 0.6053 0.4257 0.124 Uiso 0.25 1 calc PR B 1
H75B H 0.2227 0.6053 0.3492 0.124 Uiso 0.25 1 calc PR B 1
H75C H 0.2776 0.6053 0.3501 0.124 Uiso 0.25 1 calc PR B 1
C76 C 0.2500 0.4106(10) 0.3750 0.125(9) Uani 0.50 2 d SPDU C 2
H76A H 0.2502 0.3994 0.3243 0.188 Uiso 0.25 1 calc PR C 2
H76B H 0.2224 0.3994 0.4000 0.188 Uiso 0.25 1 calc PR C 2
H76C H 0.2773 0.3994 0.4007 0.188 Uiso 0.25 1 calc PR C 2

loop_
_atom_site_aniso_label
_atom_site_aniso_U_11
_atom_site_aniso_U_22
_atom_site_aniso_U_33
_atom_site_aniso_U_23
_atom_site_aniso_U_13
_atom_site_aniso_U_12
Ag1 0.0607(3) 0.0607(3) 0.0411(5) 0.0146(3) -0.0146(3) -0.0011(4)
Ag2 0.0577(3) 0.0577(3) 0.0310(4) -0.0085(3) -0.0085(3) 0.0001(4)
N1 0.058(4) 0.059(4) 0.043(3) 0.014(3) -0.012(3) -0.001(3)
N2 0.064(4) 0.035(3) 0.035(3) 0.011(3) 0.000(3) 0.006(3)
N3 0.068(4) 0.055(4) 0.035(4) 0.009(3) -0.014(3) 0.002(3)
C15 0.068(4) 0.034(3) 0.021(2) 0.001(4) -0.010(3) 0.005(4)
N4 0.077(4) 0.034(3) 0.026(3) -0.006(2) -0.018(3) -0.002(3)
N5 0.040(3) 0.036(3) 0.039(3) -0.003(3) 0.002(3) -0.005(2)
N6 0.064(4) 0.037(3) 0.025(3) -0.010(3) -0.013(3) -0.002(3)
C1 0.118(7) 0.046(4) 0.054(6) -0.018(4) -0.014(5) 0.009(5)
C2 0.079(5) 0.035(4) 0.036(4) 0.000(3) -0.004(4) 0.000(3)
C3 0.048(4) 0.048(4) 0.041(4) -0.006(3) -0.010(3) 0.001(3)
C4 0.082(6) 0.026(3) 0.062(5) 0.002(3) -0.008(5) -0.001(4)
C5 0.127(10) 0.047(6) 0.168(12) -0.029(7) 0.041(9) 0.022(6)
C6 0.170(12) 0.052(6) 0.110(10) 0.000(6) 0.065(9) 0.012(7)
C7 0.203(13) 0.052(5) 0.051(6) -0.017(4) 0.003(7) 0.025(7)
C8 0.129(9) 0.030(4) 0.107(9) -0.007(5) -0.031(8) -0.001(5)
C9 0.082(7) 0.065(6) 0.161(12) -0.019(6) -0.046(7) -0.010(5)
C10 0.187(11) 0.032(4) 0.110(8) -0.033(5) 0.013(8) -0.018(5)
C11 0.110(8) 0.043(4) 0.083(7) 0.006(4) -0.033(6) -0.005(5)
C12 0.046(4) 0.045(4) 0.036(5) -0.016(3) -0.004(3) 0.000(3)
C13 0.097(5) 0.037(3) 0.033(3) 0.003(4) -0.014(3) 0.012(4)
C14 0.042(4) 0.035(4) 0.036(4) -0.001(3) -0.007(3) -0.001(3)
C16 0.089(6) 0.048(4) 0.026(4) -0.014(3) 0.002(4) -0.015(4)
C17 0.037(4) 0.051(4) 0.046(4) 0.007(3) -0.017(3) -0.002(3)
C18 0.048(4) 0.041(4) 0.033(4) -0.003(3) -0.009(3) 0.014(3)
C19 0.056(5) 0.040(4) 0.043(4) 0.005(3) 0.000(4) 0.006(3)
C20 0.063(5) 0.068(5) 0.049(5) -0.011(4) -0.014(4) 0.015(4)
C21 0.102(7) 0.054(5) 0.084(6) -0.010(5) -0.047(6) 0.030(4)
C22 0.102(6) 0.037(4) 0.043(4) 0.010(3) -0.021(4) -0.005(4)
C23 0.114(7) 0.035(3) 0.034(4) -0.001(3) -0.035(5) 0.002(4)
C24 0.193(11) 0.045(5) 0.072(7) 0.010(4) -0.021(7) -0.044(6)
C25 0.088(6) 0.096(6) 0.058(6) 0.018(6) 0.013(6) -0.004(5)
C26 0.084(6) 0.052(4) 0.053(5) -0.016(4) -0.009(4) -0.031(4)
C71 0.062(8) 0.089(7) 0.145(10) 0.000 -0.030(9) 0.000
C72 0.085(6) 0.119(5) 0.121(8) -0.007(5) -0.002(6) -0.014(7)
C73 0.104(7) 0.115(5) 0.104(7) 0.006(5) -0.023(6) -0.010(7)
C74 0.100(10) 0.121(8) 0.113(9) 0.000 -0.013(10) 0.000
C75 0.060(14) 0.124(8) 0.065(14) 0.000 -0.025(12) 0.000
C76 0.078(18) 0.090(8) 0.21(2) 0.000 -0.073(19) 0.000

loop_
_atom_type_symbol
_atom_type_description
_atom_type_scat_dispersion_real
_atom_type_scat_dispersion_imag
_atom_type_scat_source
C C 0.0033 0.0016 'International Tables Vol C Tables 4.2.6.8 and 6.1.1.4'
H H 0.0000 0.0000 'International Tables Vol C Tables 4.2.6.8 and 6.1.1.4'
N N 0.0061 0.0033 'International Tables Vol C Tables 4.2.6.8 and 6.1.1.4'
F F 0.0171 0.0103 'International Tables Vol C Tables 4.2.6.8 and 6.1.1.4'
Ag Ag -0.8971 1.1015 'International Tables Vol C Tables 4.2.6.8 and 6.1.1.4'
B B 0.0013 0.0007 'International Tables Vol C Tables 4.2.6.8 and 6.1.1.4'

loop_
_geom_angle_atom_site_label_1
_geom_angle_atom_site_label_2
_geom_angle_atom_site_label_3
_geom_angle
_geom_angle_site_symmetry_1
_geom_angle_site_symmetry_3
N1 Ag1 N1 153.5(3) . 6_556
N1 Ag1 N3 122.1(2) . 6_556
N1 Ag1 N3 72.0(2) 6_556 6_556
N1 Ag1 N3 72.0(2) . .
N1 Ag1 N3 122.1(2) 6_556 .
N3 Ag1 N3 122.1(3) 6_556 .
N5 Ag2 N5 152.5(3) . 5_666
N5 Ag2 N4 125.07(19) . 5_666
N5 Ag2 N4 70.80(19) 5_666 5_666
N5 Ag2 N4 70.80(19) . .
N5 Ag2 N4 125.07(19) 5_666 .
N4 Ag2 N4 117.7(3) 5_666 .
C3 N1 N2 102.8(5) . .
C3 N1 Ag1 141.1(5) . .
N2 N1 Ag1 115.9(4) . .
C12 N2 C1 128.1(6) . .
C12 N2 N1 120.8(6) . .
C1 N2 N1 110.5(6) . .
C13 N3 C12 116.7(6) . .
C13 N3 Ag1 127.2(4) . .
C12 N3 Ag1 115.3(5) . .
C12 C15 C14 116.3(5) . .
C13 N4 C14 116.1(6) . .
C13 N4 Ag2 127.8(4) . .
C14 N4 Ag2 115.8(4) . .
C18 N5 N6 103.4(5) . .
C18 N5 Ag2 139.4(4) . .
N6 N5 Ag2 117.2(4) . .
C14 N6 N5 118.5(5) . .
C14 N6 C16 130.9(6) . .
N5 N6 C16 110.6(5) . .
C2 C1 N2 101.9(7) . .
C3 C2 C1 109.8(6) . .
C3 C2 C7 106.5(7) . .
C1 C2 C7 142.9(7) . .
N1 C3 C2 115.0(6) . .
N1 C3 C4 135.6(7) . .
C2 C3 C4 109.2(6) . .
C3 C4 C5 102.9(7) . .
C3 C4 C11 115.6(6) . .
C5 C4 C11 117.5(8) . .
C3 C4 C8 98.5(6) . .
C5 C4 C8 104.5(8) . .
C11 C4 C8 115.4(7) . .
C4 C5 C6 104.6(9) . .
C7 C6 C5 100.3(9) . .
C6 C7 C2 109.8(10) . .
C6 C7 C8 108.3(8) . .
C2 C7 C8 97.6(7) . .
C9 C8 C10 113.9(8) . .
C9 C8 C7 118.9(9) . .
C10 C8 C7 110.2(9) . .
C9 C8 C4 114.9(9) . .
C10 C8 C4 109.0(8) . .
C7 C8 C4 86.7(7) . .
C15 C12 N3 122.1(6) . .
C15 C12 N2 122.6(6) . .
N3 C12 N2 115.2(7) . .
N3 C13 N4 127.0(5) . .
N4 C14 N6 117.3(6) . .
N4 C14 C15 121.7(6) . .
N6 C14 C15 120.9(6) . .
C17 C16 N6 105.3(6) . .
C16 C17 C18 107.6(6) . .
C16 C17 C22 147.5(7) . .
C18 C17 C22 104.9(6) . .
N5 C18 C17 113.1(6) . .
N5 C18 C19 136.5(6) . .
C17 C18 C19 110.4(6) . .
C20 C19 C26 119.7(6) . .
C20 C19 C23 102.3(6) . .
C26 C19 C23 118.5(6) . .
C20 C19 C18 102.7(6) . .
C26 C19 C18 114.2(6) . .
C23 C19 C18 95.7(5) . .
C19 C20 C21 105.2(6) . .
C20 C21 C22 104.3(6) . .
C17 C22 C23 98.5(5) . .
C17 C22 C21 101.9(6) . .
C23 C22 C21 100.7(6) . .
C25 C23 C19 115.1(6) . .
C25 C23 C22 113.1(7) . .
C19 C23 C22 97.3(6) . .
C25 C23 C24 108.9(8) . .
C19 C23 C24 110.9(6) . .
C22 C23 C24 111.2(6) . .
F1 B1 F4A 79.2(11) . .
F1 B1 F2A 120.0(10) . .
F4A B1 F2A 122.9(12) . .
F1 B1 F3 134.9(12) . .
F4A B1 F3 100.4(13) . .
F2A B1 F3 98.3(11) . .
F1 B1 F3A 107.0(11) . .
F4A B1 F3A 110.9(12) . .
F2A B1 F3A 112.2(10) . .
F3 B1 F3A 30.4(9) . .
F1 B1 F2 108.9(13) . .
F4A B1 F2 130.3(17) . .
F2A B1 F2 12.9(14) . .
F3 B1 F2 105.2(12) . .
F3A B1 F2 112.7(16) . .
F1 B1 F1A 27.0(7) . .
F4A B1 F1A 106.1(11) . .
F2A B1 F1A 101.9(9) . .
F3 B1 F1A 129.6(11) . .
F3A B1 F1A 99.3(9) . .
F2 B1 F1A 89.2(14) . .
F1 B1 F4 103.9(10) . .
F4A B1 F4 33.3(11) . .
F2A B1 F4 91.0(11) . .
F3 B1 F4 98.0(9) . .
F3A B1 F4 122.8(11) . .
F2 B1 F4 100.6(13) . .
F1A B1 F4 127.1(10) . .
C76 C71 C72 121.0(7) . 12_545
C76 C71 C72 121.0(7) . .
C72 C71 C72 118.0(15) 12_545 .
C73 C72 C71 121.9(11) . .
C72 C73 C74 117.9(12) . .
C75 C74 C73 118.8(8) . .
C75 C74 C73 118.8(8) . 12_545
C73 C74 C73 122.3(17) . 12_545

loop_
_geom_bond_atom_site_label_1
_geom_bond_atom_site_label_2
_geom_bond_distance
_geom_bond_site_symmetry_2
Ag1 N1 2.236(5) .
Ag1 N1 2.236(5) 6_556
Ag1 N3 2.393(6) 6_556
Ag1 N3 2.393(6) .
Ag2 N5 2.221(5) .
Ag2 N5 2.221(5) 5_666
Ag2 N4 2.351(5) 5_666
Ag2 N4 2.351(5) .
N1 C3 1.269(8) .
N1 N2 1.438(8) .
N2 C12 1.393(8) .
N2 C1 1.413(10) .
N3 C13 1.287(8) .
N3 C12 1.381(8) .
C15 C12 1.309(9) .
C15 C14 1.436(9) .
N4 C13 1.322(8) .
N4 C14 1.320(7) .
N5 C18 1.305(8) .
N5 N6 1.391(7) .
N6 C14 1.380(8) .
N6 C16 1.413(8) .
C1 C2 1.372(9) .
C2 C3 1.338(9) .
C2 C7 1.515(10) .
C3 C4 1.488(9) .
C4 C5 1.515(14) .
C4 C11 1.545(11) .
C4 C8 1.645(12) .
C5 C6 1.618(15) .
C6 C7 1.438(16) .
C7 C8 1.646(14) .
C8 C9 1.411(14) .
C8 C10 1.525(11) .
C16 C17 1.323(9) .
C17 C18 1.392(9) .
C17 C22 1.554(9) .
C18 C19 1.555(9) .
C19 C20 1.498(9) .
C19 C26 1.509(10) .
C19 C23 1.560(10) .
C20 C21 1.551(11) .
C21 C22 1.574(11) .
C22 C23 1.549(10) .
C23 C25 1.522(11) .
C23 C24 1.571(9) .
B1 F1 1.271(11) .
B1 F4A 1.311(14) .
B1 F2A 1.338(11) .
B1 F3 1.345(12) .
B1 F3A 1.425(13) .
B1 F2 1.439(16) .
B1 F1A 1.463(12) .
B1 F4 1.484(13) .
C71 C76 1.25(3) .
C71 C72 1.391(11) 12_545
C71 C72 1.391(11) .
C72 C73 1.393(13) .
C73 C74 1.387(11) .
C74 C75 1.31(3) .
C74 C73 1.387(11) 12_545

loop_
_platon_squeeze_void_nr
_platon_squeeze_void_average_x
_platon_squeeze_void_average_y
_platon_squeeze_void_average_z
_platon_squeeze_void_volume
_platon_squeeze_void_count_electrons
_platon_squeeze_void_content
1 0.000 0.000 -0.006 979 348 ' '
2 0.000 0.500 0.717 976 348 ' '
3 0.224 0.250 0.625 9 4 ' '
4 0.250 0.224 0.375 9 4 ' '
5 0.250 0.276 0.875 9 4 ' '
6 0.500 0.000 0.285 976 348 ' '
7 0.276 0.250 0.125 9 4 ' '
8 0.500 0.500 0.962 974 347 ' '
9 0.724 0.750 0.125 9 4 ' '
10 0.750 0.724 0.875 9 4 ' '
11 0.750 0.776 0.375 9 4 ' '
12 0.776 0.750 0.625 9 4 ' '
